data_2216264
loop_
_publ_author_name
'Ke-Wei Lei'
'Hai-Mei Feng'

_publ_section_title
;
 3-Hydroxy-<i>N</i>'-(phenylacetyl)naphthalene-2-carbohydrazide
;
_journal_coeditor_code BQ2037
_journal_issue 12
_journal_name_full 'Acta Crystallographica Section E'
_journal_page_first o4769
_journal_page_last o4769
_journal_paper_doi 10.1107/S1600536807058199
_journal_volume 63
_journal_year 2007
_chemical_formula_iupac 'C19 H16 N2 O3'
_chemical_formula_moiety 'C19 H16 N2 O3'
_chemical_formula_sum 'C19 H16 N2 O3'
_chemical_formula_weight 320.34
_chemical_melting_point .22E-222
_chemical_name_systematic
;
3-Hydroxy-<i>N</i>'-(phenylacetyl)naphthalene-2-carbohydrazide
;
_space_group_IT_number 14
_symmetry_cell_setting monoclinic
_symmetry_space_group_name_Hall '-P 2ybc'
_symmetry_space_group_name_H-M 'P 1 21/c 1'
_atom_sites_solution_hydrogens geom
_atom_sites_solution_primary direct
_atom_sites_solution_secondary difmap
_audit_creation_method SHELXL-97
_cell_angle_alpha 90.00
_cell_angle_beta 103.80(3)
_cell_angle_gamma 90.00
_cell_formula_units_Z 4
_cell_length_a 8.8398(18)
_cell_length_b 19.308(4)
_cell_length_c 9.7463(19)
_cell_measurement_reflns_used 25
_cell_measurement_temperature 78(2)
_cell_measurement_theta_max 12.5
_cell_measurement_theta_min 5.0
_cell_volume 1615.5(6)
_computing_cell_refinement 'SMART (Bruker, 1998)'
_computing_data_collection 'SMART (Bruker, 1998)'
_computing_data_reduction 'SAINT (Bruker, 1998)'
_computing_molecular_graphics 'SHELXTL (Bruker, 1998)'
_computing_publication_material 'SHELXTL (Bruker, 1998)'
_computing_structure_refinement 'SHELXL97 (Sheldrick, 1997)'
_computing_structure_solution 'SHELXS97 (Sheldrick, 1997)'
_diffrn_ambient_temperature 78(2)
_diffrn_detector_area_resol_mean 0
_diffrn_measured_fraction_theta_full 0.983
_diffrn_measured_fraction_theta_max 0.983
_diffrn_measurement_device_type 'Rigaku R-AXIS RAPID'
_diffrn_measurement_method '\w scans'
_diffrn_radiation_monochromator graphite
_diffrn_radiation_source 'fine-focus sealed tube'
_diffrn_radiation_type MoK\a
_diffrn_radiation_wavelength 0.71073
_diffrn_reflns_av_R_equivalents 0.0259
_diffrn_reflns_av_sigmaI/netI 0.0200
_diffrn_reflns_limit_h_max 10
_diffrn_reflns_limit_h_min -9
_diffrn_reflns_limit_k_max 22
_diffrn_reflns_limit_k_min -22
_diffrn_reflns_limit_l_max 11
_diffrn_reflns_limit_l_min -11
_diffrn_reflns_number 12085
_diffrn_reflns_theta_full 25.01
_diffrn_reflns_theta_max 25.01
_diffrn_reflns_theta_min 2.99
_diffrn_standards_decay_% no
_diffrn_standards_interval_count 97
_diffrn_standards_interval_time 0
_diffrn_standards_number 3
_exptl_absorpt_coefficient_mu 0.091
_exptl_absorpt_correction_T_max 0.988
_exptl_absorpt_correction_T_min 0.962
_exptl_absorpt_correction_type multi-scan
_exptl_absorpt_process_details '(XSCANS; Siemens, 1996)'
_exptl_crystal_colour 'pale yellow'
_exptl_crystal_density_diffrn 1.317
_exptl_crystal_density_method 'not measured'
_exptl_crystal_description block
_exptl_crystal_F_000 672.0
_exptl_crystal_size_max 0.443
_exptl_crystal_size_mid 0.325
_exptl_crystal_size_min 0.211
_refine_diff_density_max 0.483
_refine_diff_density_min -0.348
_refine_ls_extinction_method none
_refine_ls_goodness_of_fit_ref 1.076
_refine_ls_hydrogen_treatment constr
_refine_ls_matrix_type full
_refine_ls_number_parameters 239
_refine_ls_number_reflns 2804
_refine_ls_number_restraints 0
_refine_ls_restrained_S_all 1.076
_refine_ls_R_factor_all 0.0706
_refine_ls_R_factor_gt 0.0573
_refine_ls_shift/su_max 0.001
_refine_ls_shift/su_mean 0.000
_refine_ls_structure_factor_coef Fsqd
_refine_ls_weighting_details 'calc w=1/[\s^2^(Fo^2^)+(0.1053P)^2^+0.6523P] where P=(Fo^2^+2Fc^2^)/3'
_refine_ls_weighting_scheme calc
_refine_ls_wR_factor_gt 0.1704
_refine_ls_wR_factor_ref 0.1835
_reflns_number_gt 2184
_reflns_number_total 2804
_reflns_threshold_expression >2sigma(I)
_cod_data_source_file bq2037.cif
_cod_data_source_block I
_cod_original_cell_volume 1615.4(6)
_cod_original_sg_symbol_H-M 'P 21/c'
_cod_database_code 2216264
_cod_database_fobs_code 2216264

loop_
_symmetry_equiv_pos_as_xyz
'x, y, z'
'-x, y+1/2, -z+1/2'
'-x, -y, -z'
'x, -y-1/2, z-1/2'

loop_
_atom_site_type_symbol
_atom_site_label
_atom_site_fract_x
_atom_site_fract_y
_atom_site_fract_z
_atom_site_U_iso_or_equiv
_atom_site_adp_type
_atom_site_calc_flag
_atom_site_refinement_flags
_atom_site_occupancy
_atom_site_disorder_assembly
_atom_site_disorder_group
N N1 0.5095(2) 0.39538(10) 0.3349(2) 0.0419(5) Uani d . 1 . .
H H1 0.4895 0.3608 0.2779 0.050 Uiso calc R 1 . .
N N2 0.4632(2) 0.39254(9) 0.46034(19) 0.0390(5) Uani d . 1 . .
H H2C 0.4526 0.4296 0.5060 0.047 Uiso calc R 1 . .
O O1 0.6141(2) 0.50060(8) 0.37634(17) 0.0481(5) Uani d . 1 . .
O O2 0.5286(2) 0.33028(9) 0.1109(2) 0.0609(6) Uani d . 1 . .
H H2 0.5208 0.2995 0.0518 0.091 Uiso calc R 1 . .
O O3 0.46016(19) 0.27754(8) 0.44536(17) 0.0446(5) Uani d . 1 . .
C C1 0.5840(2) 0.44975(10) 0.2991(2) 0.0345(5) Uani d . 1 . .
C C2 0.7037(2) 0.50080(11) 0.1212(2) 0.0366(5) Uani d . 1 . .
H H2A 0.7208 0.5395 0.1797 0.044 Uiso calc R 1 . .
C C3 0.6299(2) 0.44470(10) 0.1616(2) 0.0341(5) Uani d . 1 . .
C C4 0.6040(3) 0.38550(11) 0.0713(2) 0.0393(5) Uani d . 1 . .
C C5 0.6550(3) 0.38516(12) -0.0500(2) 0.0423(6) Uani d . 1 . .
H H5 0.6394 0.3458 -0.1067 0.051 Uiso calc R 1 . .
C C6 0.7309(3) 0.44290(12) -0.0918(2) 0.0399(5) Uani d . 1 . .
C C7 0.7546(3) 0.50251(11) -0.0047(2) 0.0384(5) Uani d . 1 . .
C C8 0.8314(3) 0.56025(13) -0.0456(3) 0.0492(6) Uani d . 1 . .
H H8 0.8474 0.5996 0.0110 0.059 Uiso calc R 1 . .
C C9 0.8821(3) 0.55901(15) -0.1669(3) 0.0586(7) Uani d . 1 . .
H H9 0.9330 0.5973 -0.1926 0.070 Uiso calc R 1 . .
C C10 0.8579(3) 0.50031(16) -0.2527(3) 0.0604(8) Uani d . 1 . .
H H10 0.8925 0.5001 -0.3356 0.072 Uiso calc R 1 . .
C C11 0.7849(3) 0.44361(15) -0.2178(3) 0.0523(7) Uani d . 1 . .
H H11 0.7702 0.4050 -0.2765 0.063 Uiso calc R 1 . .
C C12 0.4357(2) 0.33061(11) 0.5078(2) 0.0343(5) Uani d . 1 . .
C C13 0.3679(3) 0.32965(12) 0.6357(2) 0.0395(5) Uani d . 1 A .
H H13A 0.3892 0.3734 0.6853 0.047 Uiso calc R 1 . .
H H13B 0.4169 0.2932 0.6994 0.047 Uiso calc R 1 . .
C C14 0.1945(3) 0.31770(13) 0.5932(3) 0.0492(6) Uani d . 1 . .
C C15 0.1310(13) 0.2652(7) 0.656(2) 0.085(4) Uani d P 0.49(2) A 1
H H15 0.1953 0.2365 0.7218 0.102 Uiso calc PR 0.49(2) A 1
C C16 -0.0300(11) 0.2551(6) 0.623(2) 0.092(4) Uani d P 0.49(2) A 1
H H16 -0.0728 0.2186 0.6627 0.111 Uiso calc PR 0.49(2) A 1
C C17 -0.122(3) 0.2977(16) 0.533(2) 0.085(4) Uani d P 0.49(2) A 1
H H17 -0.2270 0.2869 0.4994 0.102 Uiso calc PR 0.49(2) A 1
C C15' 0.1330(12) 0.2527(6) 0.5770(19) 0.079(3) Uani d P 0.51(2) A 2
H H15' 0.1983 0.2145 0.6006 0.095 Uiso calc PR 0.51(2) A 2
C C16' -0.0247(10) 0.2427(5) 0.526(2) 0.090(4) Uani d P 0.51(2) A 2
H H16' -0.0661 0.1985 0.5272 0.108 Uiso calc PR 0.51(2) A 2
C C17' -0.121(3) 0.2964(16) 0.474(2) 0.085(4) Uani d P 0.51(2) A 2
H H17' -0.2255 0.2888 0.4299 0.102 Uiso calc PR 0.51(2) A 2
C C18 -0.0619(4) 0.3598(2) 0.4874(5) 0.0882(11) Uani d . 1 . .
H H18 -0.1258 0.3914 0.4287 0.106 Uiso calc R 1 A 1
C C19 0.0962(4) 0.37045(18) 0.5351(4) 0.0761(10) Uani d . 1 A .
H H19 0.1370 0.4143 0.5276 0.091 Uiso calc R 1 . .

loop_
_atom_site_aniso_label
_atom_site_aniso_U_11
_atom_site_aniso_U_22
_atom_site_aniso_U_33
_atom_site_aniso_U_12
_atom_site_aniso_U_13
_atom_site_aniso_U_23
N1 0.0598(12) 0.0308(10) 0.0409(10) -0.0084(8) 0.0235(9) -0.0064(8)
N2 0.0550(11) 0.0267(10) 0.0406(10) -0.0036(8) 0.0218(9) -0.0034(8)
O1 0.0725(12) 0.0321(9) 0.0472(9) -0.0114(7) 0.0291(9) -0.0117(7)
O2 0.0968(15) 0.0368(10) 0.0604(12) -0.0257(9) 0.0409(11) -0.0186(8)
O3 0.0620(11) 0.0267(8) 0.0492(10) 0.0052(7) 0.0215(8) 0.0017(7)
C1 0.0374(11) 0.0256(11) 0.0403(12) 0.0022(8) 0.0090(9) -0.0007(9)
C2 0.0396(11) 0.0297(11) 0.0404(12) 0.0011(8) 0.0089(9) -0.0014(9)
C3 0.0359(11) 0.0288(11) 0.0381(12) 0.0013(8) 0.0098(9) -0.0020(9)
C4 0.0460(12) 0.0300(11) 0.0429(12) -0.0031(9) 0.0126(10) -0.0041(9)
C5 0.0499(13) 0.0371(12) 0.0398(12) -0.0004(10) 0.0106(10) -0.0089(10)
C6 0.0363(11) 0.0468(13) 0.0357(12) 0.0051(10) 0.0071(9) 0.0016(10)
C7 0.0370(11) 0.0378(12) 0.0401(12) 0.0039(9) 0.0087(9) 0.0061(10)
C8 0.0521(14) 0.0424(14) 0.0555(15) -0.0019(11) 0.0173(12) 0.0063(11)
C9 0.0632(16) 0.0555(17) 0.0626(17) -0.0011(13) 0.0263(14) 0.0164(14)
C10 0.0658(17) 0.074(2) 0.0479(15) 0.0045(14) 0.0257(13) 0.0119(14)
C11 0.0562(15) 0.0627(17) 0.0400(13) 0.0023(12) 0.0153(12) -0.0014(12)
C12 0.0345(11) 0.0285(11) 0.0386(11) 0.0011(8) 0.0060(9) 0.0027(9)
C13 0.0458(13) 0.0322(12) 0.0413(12) -0.0006(9) 0.0120(10) 0.0046(9)
C14 0.0442(13) 0.0414(13) 0.0662(17) 0.0012(10) 0.0214(12) 0.0024(12)
C15 0.059(5) 0.077(7) 0.116(10) -0.006(4) 0.014(6) 0.028(7)
C16 0.068(5) 0.080(6) 0.127(12) -0.015(4) 0.020(6) 0.022(7)
C17 0.052(2) 0.083(3) 0.117(13) -0.001(2) 0.011(9) -0.003(11)
C15' 0.052(4) 0.059(4) 0.123(10) -0.002(3) 0.015(6) 0.002(6)
C16' 0.061(4) 0.074(5) 0.131(11) -0.013(4) 0.010(6) 0.002(6)
C17' 0.052(2) 0.083(3) 0.117(13) -0.001(2) 0.011(9) -0.003(11)
C18 0.059(2) 0.091(3) 0.110(3) 0.0146(19) 0.0119(19) 0.017(2)
C19 0.0599(18) 0.071(2) 0.093(2) 0.0043(15) 0.0095(17) 0.0238(18)

loop_
_atom_type_symbol
_atom_type_description
_atom_type_scat_dispersion_real
_atom_type_scat_dispersion_imag
_atom_type_scat_source
C C 0.0033 0.0016 'International Tables Vol C Tables 4.2.6.8 and 6.1.1.4'
H H 0.0000 0.0000 'International Tables Vol C Tables 4.2.6.8 and 6.1.1.4'
N N 0.0061 0.0033 'International Tables Vol C Tables 4.2.6.8 and 6.1.1.4'
O O 0.0106 0.0060 'International Tables Vol C Tables 4.2.6.8 and 6.1.1.4'

loop_
_geom_angle_atom_site_label_1
_geom_angle_atom_site_label_2
_geom_angle_atom_site_label_3
_geom_angle
C1 N1 N2 122.28(18)
C1 N1 H1 118.9
N2 N1 H1 118.9
C12 N2 N1 117.59(18)
C12 N2 H2C 121.2
N1 N2 H2C 121.2
C4 O2 H2 109.5
O1 C1 N1 121.3(2)
O1 C1 C3 122.47(19)
N1 C1 C3 116.21(18)
C3 C2 C7 122.9(2)
C3 C2 H2A 118.5
C7 C2 H2A 118.5
C2 C3 C4 118.3(2)
C2 C3 C1 117.16(19)
C4 C3 C1 124.58(19)
O2 C4 C5 121.9(2)
O2 C4 C3 118.0(2)
C5 C4 C3 120.1(2)
C4 C5 C6 121.7(2)
C4 C5 H5 119.1
C6 C5 H5 119.1
C5 C6 C7 118.8(2)
C5 C6 C11 122.6(2)
C7 C6 C11 118.6(2)
C2 C7 C8 122.8(2)
C2 C7 C6 118.2(2)
C8 C7 C6 119.0(2)
C9 C8 C7 120.8(2)
C9 C8 H8 119.6
C7 C8 H8 119.6
C8 C9 C10 120.0(3)
C8 C9 H9 120.0
C10 C9 H9 120.0
C11 C10 C9 121.4(3)
C11 C10 H10 119.3
C9 C10 H10 119.3
C10 C11 C6 120.2(3)
C10 C11 H11 119.9
C6 C11 H11 119.9
O3 C12 N2 120.5(2)
O3 C12 C13 123.22(19)
N2 C12 C13 116.25(19)
C12 C13 C14 110.71(19)
C12 C13 H13A 109.5
C14 C13 H13A 109.5
C12 C13 H13B 109.5
C14 C13 H13B 109.5
H13A C13 H13B 108.1
C15' C14 C19 116.2(5)
C19 C14 C15 116.6(6)
C15' C14 C13 121.6(5)
C19 C14 C13 120.2(2)
C15 C14 C13 119.2(5)
C14 C15 C16 120.0(10)
C14 C15 H15 120.0
C16 C15 H15 120.0
C17 C16 C15 120.0(15)
C17 C16 H16 120.0
C15 C16 H16 120.0
C16 C17 C18 121(2)
C16 C17 H17 119.7
C18 C17 H17 119.7
C14 C15' C16' 120.8(9)
C14 C15' H15' 119.6
C16' C15' H15' 119.6
C17' C16' C15' 121.3(14)
C17' C16' H16' 119.3
C15' C16' H16' 119.3
C18 C17' C16' 118(2)
C18 C17' H17' 121.1
C16' C17' H17' 121.1
C17' C18 C19 121.1(12)
C19 C18 C17 116.4(11)
C17' C18 H18 112.2
C19 C18 H18 121.8
C17 C18 H18 121.8
C14 C19 C18 121.3(3)
C14 C19 H19 119.3
C18 C19 H19 119.3

loop_
_geom_bond_atom_site_label_1
_geom_bond_atom_site_label_2
_geom_bond_distance
N1 C1 1.329(3)
N1 N2 1.380(3)
N1 H1 0.8600
N2 C12 1.325(3)
N2 H2C 0.8600
O1 C1 1.227(2)
O2 C4 1.361(3)
O2 H2 0.8200
O3 C12 1.237(3)
C1 C3 1.493(3)
C2 C3 1.370(3)
C2 C7 1.405(3)
C2 H2A 0.9300
C3 C4 1.428(3)
C4 C5 1.362(3)
C5 C6 1.410(3)
C5 H5 0.9300
C6 C7 1.416(3)
C6 C11 1.420(3)
C7 C8 1.411(3)
C8 C9 1.361(4)
C8 H8 0.9300
C9 C10 1.394(4)
C9 H9 0.9300
C10 C11 1.354(4)
C10 H10 0.9300
C11 H11 0.9300
C12 C13 1.506(3)
C13 C14 1.507(3)
C13 H13A 0.9700
C13 H13B 0.9700
C14 C15' 1.363(11)
C14 C19 1.371(4)
C14 C15 1.373(12)
C15 C16 1.396(15)
C15 H15 0.9300
C16 C17 1.33(3)
C16 H16 0.9300
C17 C18 1.42(3)
C17 H17 0.9300
C15' C16' 1.377(14)
C15' H15' 0.9300
C16' C17' 1.36(3)
C16' H16' 0.9300
C17' C18 1.33(3)
C17' H17' 0.9300
C18 C19 1.379(5)
C18 H18 0.9300
C19 H19 0.9300

loop_
_geom_hbond_atom_site_label_D
_geom_hbond_atom_site_label_H
_geom_hbond_atom_site_label_A
_geom_hbond_site_symmetry_A
_geom_hbond_distance_DH
_geom_hbond_distance_HA
_geom_hbond_distance_DA
_geom_hbond_angle_DHA
_geom_hbond_publ_flag
N1 H1 O2 1_555 0.8595 1.8396 2.559(3) 140.14 y
O2 H2 O3 4_565 0.8190 1.8196 2.615(2) 163.35 y
N2 H2C O1 3_666 0.8595 1.9498 2.789(2) 164.93 y
